data_4122573
loop_
_publ_author_name
'Kuwabara, Takuya'
'Guo, Jing-Dong'
'Nagase, Shigeru'
'Sasamori, Takahiro'
'Tokitoh, Norihiro'
'Saito, Masaichi'

_publ_section_title
;
 Synthesis, structures, and electronic properties of triple- and
 double-decker ruthenocenes incorporated by a group 14 metallole dianion
 ligand.
;
_journal_issue 37
_journal_name_full 'Journal of the American Chemical Society'
_journal_page_first 13059
_journal_page_last 13064
_journal_paper_doi 10.1021/ja507330p
_journal_volume 136
_journal_year 2014
_chemical_formula_sum 'C42 H58 Ru2 Si2 Sn'
_chemical_formula_weight 939.91
_chemical_name_systematic
;
 ?
;
_space_group_crystal_system monoclinic
_space_group_IT_number 14
_space_group_name_Hall '-P 2yn'
_space_group_name_H-M_alt 'P 1 21/n 1'
_symmetry_space_group_name_Hall '-P 2yn'
_symmetry_space_group_name_H-M 'P 1 21/n 1'
_atom_sites_solution_hydrogens geom
_audit_creation_method SHELXL-2013
_cell_angle_alpha 90
_cell_angle_beta 90.019(5)
_cell_angle_gamma 90
_cell_formula_units_Z 4
_cell_length_a 11.505(2)
_cell_length_b 19.578(4)
_cell_length_c 17.558(4)
_cell_measurement_reflns_used 2437
_cell_measurement_temperature 125(2)
_cell_measurement_theta_max 23.96
_cell_measurement_theta_min 2.32
_cell_volume 3954.8(14)
_computing_cell_refinement 'Bruker SMART'
_computing_data_collection 'Bruker SMART'
_computing_data_reduction 'Bruker SMART'
_computing_molecular_graphics 'Bruker SHELXTL'
_computing_publication_material 'Bruker SHELXTL'
_computing_structure_refinement 'SHELXL-2013 (Sheldrick, 2013)'
_computing_structure_solution 'SHELXS-97 (Sheldrick, 1990)'
_diffrn_ambient_temperature 125(2)
_diffrn_measured_fraction_theta_full 1.000
_diffrn_measured_fraction_theta_max 1.000
_diffrn_measurement_device_type 'CCD area detector'
_diffrn_measurement_method 'phi and omega scans'
_diffrn_radiation_monochromator graphite
_diffrn_radiation_source 'fine-focus sealed tube'
_diffrn_radiation_type MoK\a
_diffrn_radiation_wavelength 0.71073
_diffrn_reflns_av_R_equivalents 0.0767
_diffrn_reflns_av_unetI/netI 0.0816
_diffrn_reflns_Laue_measured_fraction_full 1.000
_diffrn_reflns_Laue_measured_fraction_max 1.000
_diffrn_reflns_limit_h_max 13
_diffrn_reflns_limit_h_min -14
_diffrn_reflns_limit_k_max 24
_diffrn_reflns_limit_k_min -17
_diffrn_reflns_limit_l_max 21
_diffrn_reflns_limit_l_min -21
_diffrn_reflns_number 24997
_diffrn_reflns_point_group_measured_fraction_full 1.000
_diffrn_reflns_point_group_measured_fraction_max 1.000
_diffrn_reflns_theta_full 25.242
_diffrn_reflns_theta_max 26.000
_diffrn_reflns_theta_min 1.558
_exptl_absorpt_coefficient_mu 1.467
_exptl_absorpt_correction_T_max 0.949
_exptl_absorpt_correction_T_min 0.926
_exptl_absorpt_correction_type empirical
_exptl_absorpt_process_details 'SADABS; Sheldrick 1996'
_exptl_crystal_colour red
_exptl_crystal_density_diffrn 1.579
_exptl_crystal_F_000 1904
_exptl_crystal_size_max 0.10
_exptl_crystal_size_mid 0.04
_exptl_crystal_size_min 0.04
_refine_diff_density_max 0.962
_refine_diff_density_min -0.921
_refine_diff_density_rms 0.155
_refine_ls_extinction_method none
_refine_ls_goodness_of_fit_ref 1.107
_refine_ls_hydrogen_treatment constr
_refine_ls_matrix_type full
_refine_ls_number_parameters 440
_refine_ls_number_reflns 7767
_refine_ls_number_restraints 0
_refine_ls_restrained_S_all 1.107
_refine_ls_R_factor_all 0.0765
_refine_ls_R_factor_gt 0.0560
_refine_ls_shift/su_max 0.000
_refine_ls_shift/su_mean 0.000
_refine_ls_structure_factor_coef Fsqd
_refine_ls_weighting_details 'w=1/[\s^2^(Fo^2^)+(0.0349P)^2^] where P=(Fo^2^+2Fc^2^)/3'
_refine_ls_weighting_scheme calc
_refine_ls_wR_factor_gt 0.1011
_refine_ls_wR_factor_ref 0.1086
_reflns_Friedel_coverage 0.000
_reflns_number_gt 6165
_reflns_number_total 7767
_reflns_threshold_expression 'I > 2\s(I)'
_cod_data_source_file ja507330p_si_002.cif
_cod_data_source_block MASA676
_cod_depositor_comments 'Adding full bibliography for 4122573--4122575.cif.'
_cod_original_cell_volume 3954.9(13)
_cod_database_code 4122573
_shelx_space_group_comment
;
The symmetry employed for this shelxl refinement is uniquely defined
by the following loop, which should always be used as a source of
symmetry information in preference to the above space-group names.
They are only intended as comments.
;
_shelxl_version_number 2013-4

loop_
_space_group_symop_operation_xyz
'x, y, z'
'-x+1/2, y+1/2, -z+1/2'
'-x, -y, -z'
'x-1/2, -y-1/2, z-1/2'

loop_
_atom_site_label
_atom_site_type_symbol
_atom_site_fract_x
_atom_site_fract_y
_atom_site_fract_z
_atom_site_U_iso_or_equiv
_atom_site_adp_type
_atom_site_occupancy
_atom_site_site_symmetry_order
_atom_site_calc_flag
_atom_site_refinement_flags_posn
_atom_site_refinement_flags_adp
Sn1 Sn 0.47674(4) 0.11850(2) 0.08360(2) 0.01313(11) Uani 1 1 d . .
Ru1 Ru 0.35491(4) 0.14527(2) 0.21454(3) 0.01148(12) Uani 1 1 d . .
Ru2 Ru 0.66310(4) 0.14864(2) 0.17414(3) 0.01140(12) Uani 1 1 d . .
Si1 Si 0.48144(15) 0.29508(8) 0.10965(10) 0.0182(4) Uani 1 1 d . .
Si2 Si 0.50182(15) -0.01803(8) 0.20834(10) 0.0159(4) Uani 1 1 d . .
C1 C 0.5141(5) 0.0774(3) 0.2023(3) 0.0129(13) Uani 1 1 d . .
C2 C 0.5323(5) 0.1265(3) 0.2639(3) 0.0129(13) Uani 1 1 d . .
C3 C 0.5221(5) 0.2002(3) 0.2408(3) 0.0125(13) Uani 1 1 d . .
C4 C 0.4963(5) 0.2112(3) 0.1617(3) 0.0131(13) Uani 1 1 d . .
C5 C 0.3481(6) 0.3462(3) 0.1321(4) 0.0310(17) Uani 1 1 d . .
H1 H 0.2803 0.3184 0.1244 0.047 Uiso 1 1 calc R U
H2 H 0.3446 0.3853 0.0993 0.047 Uiso 1 1 calc R U
H3 H 0.3510 0.3610 0.1842 0.047 Uiso 1 1 calc R U
C6 C 0.6006(6) 0.3591(3) 0.1264(4) 0.0286(17) Uani 1 1 d . .
H4 H 0.6073 0.3680 0.1800 0.043 Uiso 1 1 calc R U
H5 H 0.5825 0.4008 0.1002 0.043 Uiso 1 1 calc R U
H6 H 0.6728 0.3412 0.1077 0.043 Uiso 1 1 calc R U
C7 C 0.4722(6) 0.2783(3) 0.0044(4) 0.0298(17) Uani 1 1 d . .
H7 H 0.5397 0.2533 -0.0117 0.045 Uiso 1 1 calc R U
H8 H 0.4686 0.3209 -0.0225 0.045 Uiso 1 1 calc R U
H9 H 0.4037 0.2520 -0.0064 0.045 Uiso 1 1 calc R U
C8 C 0.3971(6) -0.0475(3) 0.1337(4) 0.0238(15) Uani 1 1 d . .
H10 H 0.3299 -0.0185 0.1338 0.036 Uiso 1 1 calc R U
H11 H 0.3740 -0.0937 0.1443 0.036 Uiso 1 1 calc R U
H12 H 0.4338 -0.0456 0.0846 0.036 Uiso 1 1 calc R U
C9 C 0.6339(6) -0.0674(3) 0.1825(4) 0.0261(16) Uani 1 1 d . .
H13 H 0.6699 -0.0471 0.1386 0.039 Uiso 1 1 calc R U
H14 H 0.6126 -0.1137 0.1711 0.039 Uiso 1 1 calc R U
H15 H 0.6876 -0.0669 0.2244 0.039 Uiso 1 1 calc R U
C10 C 0.4590(6) -0.0502(3) 0.3059(4) 0.0235(15) Uani 1 1 d . .
H16 H 0.5267 -0.0666 0.3321 0.035 Uiso 1 1 calc R U
H17 H 0.4038 -0.0867 0.3007 0.035 Uiso 1 1 calc R U
H18 H 0.4247 -0.0136 0.3346 0.035 Uiso 1 1 calc R U
C11 C 0.5616(5) 0.1060(3) 0.3437(3) 0.0128(13) Uani 1 1 d . .
C12 C 0.6483(5) 0.0575(3) 0.3557(4) 0.0188(14) Uani 1 1 d . .
H19 H 0.6861 0.0384 0.3140 0.023 Uiso 1 1 calc R U
C13 C 0.6789(6) 0.0373(3) 0.4282(4) 0.0284(16) Uani 1 1 d . .
H20 H 0.7370 0.0048 0.4348 0.034 Uiso 1 1 calc R U
C14 C 0.6245(6) 0.0648(4) 0.4906(4) 0.0338(18) Uani 1 1 d . .
H21 H 0.6453 0.0511 0.5395 0.041 Uiso 1 1 calc R U
C15 C 0.5374(6) 0.1137(3) 0.4799(4) 0.0256(16) Uani 1 1 d . .
H22 H 0.4996 0.1327 0.5217 0.031 Uiso 1 1 calc R U
C16 C 0.5080(5) 0.1335(3) 0.4077(3) 0.0206(15) Uani 1 1 d . .
H23 H 0.4503 0.1663 0.4012 0.025 Uiso 1 1 calc R U
C17 C 0.5419(5) 0.2562(3) 0.2976(3) 0.0139(13) Uani 1 1 d . .
C18 C 0.4569(5) 0.3058(3) 0.3071(4) 0.0190(14) Uani 1 1 d . .
H24 H 0.3892 0.3037 0.2783 0.023 Uiso 1 1 calc R U
C19 C 0.4717(6) 0.3587(3) 0.3591(4) 0.0252(16) Uani 1 1 d . .
H25 H 0.4145 0.3920 0.3642 0.030 Uiso 1 1 calc R U
C20 C 0.5702(6) 0.3620(3) 0.4028(4) 0.0249(16) Uani 1 1 d . .
H26 H 0.5794 0.3965 0.4386 0.030 Uiso 1 1 calc R U
C21 C 0.6560(6) 0.3130(3) 0.3928(4) 0.0237(15) Uani 1 1 d . .
H27 H 0.7241 0.3155 0.4213 0.028 Uiso 1 1 calc R U
C22 C 0.6415(5) 0.2607(3) 0.3413(4) 0.0183(14) Uani 1 1 d . .
H28 H 0.6995 0.2279 0.3358 0.022 Uiso 1 1 calc R U
C23 C 0.1847(5) 0.1074(3) 0.1746(3) 0.0156(13) Uani 1 1 d . .
C24 C 0.2050(5) 0.0807(3) 0.2492(4) 0.0169(14) Uani 1 1 d . .
C25 C 0.2144(5) 0.1354(3) 0.3014(3) 0.0157(13) Uani 1 1 d . .
C26 C 0.1958(5) 0.1975(3) 0.2602(4) 0.0169(14) Uani 1 1 d . .
C27 C 0.1790(5) 0.1805(3) 0.1820(4) 0.0177(14) Uani 1 1 d . .
C28 C 0.1498(6) 0.0702(3) 0.1039(3) 0.0225(15) Uani 1 1 d . .
H29 H 0.0720 0.0830 0.0901 0.034 Uiso 1 1 calc R U
H30 H 0.1529 0.0219 0.1129 0.034 Uiso 1 1 calc R U
H31 H 0.2019 0.0819 0.0633 0.034 Uiso 1 1 calc R U
C29 C 0.1913(6) 0.0068(3) 0.2730(4) 0.0220(15) Uani 1 1 d . .
H32 H 0.2288 -0.0002 0.3212 0.033 Uiso 1 1 calc R U
H33 H 0.2263 -0.0222 0.2354 0.033 Uiso 1 1 calc R U
H34 H 0.1102 -0.0039 0.2774 0.033 Uiso 1 1 calc R U
C30 C 0.2185(6) 0.1281(3) 0.3856(4) 0.0238(15) Uani 1 1 d . .
H35 H 0.1428 0.1160 0.4042 0.036 Uiso 1 1 calc R U
H36 H 0.2424 0.1705 0.4081 0.036 Uiso 1 1 calc R U
H37 H 0.2731 0.0929 0.3990 0.036 Uiso 1 1 calc R U
C31 C 0.1723(6) 0.2660(3) 0.2973(4) 0.0240(15) Uani 1 1 d . .
H38 H 0.1860 0.3018 0.2611 0.036 Uiso 1 1 calc R U
H39 H 0.2231 0.2717 0.3402 0.036 Uiso 1 1 calc R U
H40 H 0.0930 0.2677 0.3141 0.036 Uiso 1 1 calc R U
C32 C 0.1348(6) 0.2252(3) 0.1190(4) 0.0243(15) Uani 1 1 d . .
H41 H 0.1253 0.2710 0.1376 0.037 Uiso 1 1 calc R U
H42 H 0.0613 0.2082 0.1014 0.037 Uiso 1 1 calc R U
H43 H 0.1895 0.2251 0.0777 0.037 Uiso 1 1 calc R U
C33 C 0.8034(5) 0.1109(3) 0.1017(3) 0.0167(13) Uani 1 1 d . .
C34 C 0.8330(5) 0.0934(3) 0.1778(3) 0.0163(13) Uani 1 1 d . .
C35 C 0.8446(5) 0.1541(3) 0.2204(3) 0.0156(13) Uani 1 1 d . .
C36 C 0.8249(5) 0.2112(3) 0.1705(3) 0.0175(14) Uani 1 1 d . .
C37 C 0.7990(5) 0.1840(3) 0.0967(3) 0.0169(13) Uani 1 1 d . .
C38 C 0.7979(6) 0.0630(3) 0.0354(3) 0.0226(15) Uani 1 1 d . .
H44 H 0.7508 0.0828 -0.0041 0.034 Uiso 1 1 calc R U
H45 H 0.7644 0.0205 0.0513 0.034 Uiso 1 1 calc R U
H46 H 0.8749 0.0552 0.0163 0.034 Uiso 1 1 calc R U
C39 C 0.8766(5) 0.0255(3) 0.2053(4) 0.0251(16) Uani 1 1 d . .
H47 H 0.9600 0.0249 0.2032 0.038 Uiso 1 1 calc R U
H48 H 0.8461 -0.0100 0.1734 0.038 Uiso 1 1 calc R U
H49 H 0.8516 0.0183 0.2568 0.038 Uiso 1 1 calc R U
C40 C 0.8918(6) 0.1579(3) 0.3003(4) 0.0245(15) Uani 1 1 d . .
H50 H 0.8427 0.1321 0.3338 0.037 Uiso 1 1 calc R U
H51 H 0.8937 0.2047 0.3166 0.037 Uiso 1 1 calc R U
H52 H 0.9690 0.1394 0.3014 0.037 Uiso 1 1 calc R U
C41 C 0.8493(6) 0.2838(3) 0.1914(4) 0.0234(15) Uani 1 1 d . .
H53 H 0.7933 0.2989 0.2282 0.035 Uiso 1 1 calc R U
H54 H 0.8443 0.3118 0.1467 0.035 Uiso 1 1 calc R U
H55 H 0.9259 0.2871 0.2127 0.035 Uiso 1 1 calc R U
C42 C 0.7892(6) 0.2233(3) 0.0237(4) 0.0241(15) Uani 1 1 d . .
H56 H 0.8647 0.2278 0.0011 0.036 Uiso 1 1 calc R U
H57 H 0.7580 0.2679 0.0341 0.036 Uiso 1 1 calc R U
H58 H 0.7385 0.1995 -0.0107 0.036 Uiso 1 1 calc R U

loop_
_atom_site_aniso_label
_atom_site_aniso_U_11
_atom_site_aniso_U_22
_atom_site_aniso_U_33
_atom_site_aniso_U_23
_atom_site_aniso_U_13
_atom_site_aniso_U_12
Sn1 0.0137(2) 0.0155(2) 0.0102(2) -0.00127(17) 0.00032(16) -0.00033(17)
Ru1 0.0099(3) 0.0131(3) 0.0114(2) -0.00147(19) 0.00114(19) -0.00017(19)
Ru2 0.0102(3) 0.0131(3) 0.0109(2) -0.00040(19) 0.00087(19) -0.00076(19)
Si1 0.0180(10) 0.0151(9) 0.0216(10) 0.0036(7) -0.0001(8) -0.0008(7)
Si2 0.0195(10) 0.0125(9) 0.0157(9) 0.0016(7) 0.0031(7) 0.0026(7)
C1 0.014(3) 0.015(3) 0.009(3) 0.002(2) 0.000(2) 0.003(2)
C2 0.014(3) 0.018(3) 0.007(3) 0.000(2) 0.003(2) -0.005(2)
C3 0.004(3) 0.011(3) 0.022(3) -0.004(2) 0.000(2) 0.001(2)
C4 0.016(3) 0.013(3) 0.010(3) -0.004(2) -0.003(2) -0.001(2)
C5 0.029(4) 0.022(4) 0.042(5) -0.001(3) 0.001(3) 0.005(3)
C6 0.024(4) 0.017(4) 0.045(5) 0.004(3) 0.005(3) -0.002(3)
C7 0.041(5) 0.026(4) 0.022(4) 0.012(3) 0.000(3) 0.003(3)
C8 0.033(4) 0.017(4) 0.022(4) 0.001(3) -0.004(3) -0.002(3)
C9 0.019(4) 0.022(4) 0.037(4) 0.003(3) 0.007(3) 0.009(3)
C10 0.025(4) 0.017(4) 0.028(4) 0.010(3) 0.001(3) -0.005(3)
C11 0.014(3) 0.010(3) 0.015(3) 0.002(2) -0.005(2) -0.007(2)
C12 0.014(3) 0.019(4) 0.023(4) 0.003(3) 0.001(3) -0.007(3)
C13 0.028(4) 0.034(4) 0.023(4) 0.017(3) -0.002(3) 0.001(3)
C14 0.038(5) 0.040(5) 0.023(4) 0.012(3) -0.012(3) -0.010(3)
C15 0.022(4) 0.039(4) 0.015(3) -0.004(3) 0.005(3) -0.012(3)
C16 0.020(4) 0.025(4) 0.018(3) -0.005(3) -0.004(3) -0.005(3)
C17 0.015(3) 0.013(3) 0.013(3) 0.001(2) 0.008(2) -0.001(2)
C18 0.017(4) 0.018(4) 0.022(4) -0.002(3) -0.003(3) -0.004(3)
C19 0.031(4) 0.027(4) 0.017(3) -0.007(3) 0.012(3) 0.001(3)
C20 0.038(4) 0.014(4) 0.023(4) -0.004(3) 0.001(3) -0.008(3)
C21 0.021(4) 0.032(4) 0.018(3) 0.000(3) -0.003(3) -0.011(3)
C22 0.014(3) 0.014(3) 0.027(4) 0.000(3) -0.004(3) 0.000(2)
C23 0.007(3) 0.018(4) 0.021(3) 0.001(3) 0.005(3) -0.001(2)
C24 0.012(3) 0.016(3) 0.023(4) -0.005(3) 0.004(3) -0.002(2)
C25 0.009(3) 0.022(4) 0.017(3) 0.000(3) 0.004(2) 0.002(2)
C26 0.014(3) 0.016(3) 0.021(3) -0.005(3) 0.004(3) 0.000(2)
C27 0.008(3) 0.019(3) 0.027(4) 0.003(3) 0.000(3) -0.006(2)
C28 0.019(4) 0.030(4) 0.018(3) -0.004(3) 0.002(3) -0.004(3)
C29 0.019(4) 0.022(4) 0.025(4) -0.001(3) 0.004(3) -0.003(3)
C30 0.018(4) 0.031(4) 0.022(4) -0.002(3) 0.006(3) -0.005(3)
C31 0.017(4) 0.027(4) 0.028(4) -0.011(3) 0.006(3) 0.003(3)
C32 0.021(4) 0.026(4) 0.026(4) 0.000(3) -0.002(3) 0.003(3)
C33 0.012(3) 0.017(3) 0.021(3) 0.000(3) 0.004(3) 0.000(2)
C34 0.011(3) 0.018(3) 0.020(3) -0.001(3) 0.001(3) 0.005(2)
C35 0.006(3) 0.023(4) 0.018(3) -0.001(3) 0.001(2) -0.003(2)
C36 0.016(3) 0.022(4) 0.015(3) 0.001(3) 0.004(3) -0.001(3)
C37 0.008(3) 0.023(4) 0.019(3) 0.002(3) 0.007(3) 0.000(2)
C38 0.020(4) 0.029(4) 0.018(4) -0.003(3) 0.003(3) -0.004(3)
C39 0.016(4) 0.026(4) 0.033(4) 0.007(3) 0.003(3) 0.006(3)
C40 0.018(4) 0.032(4) 0.024(4) -0.003(3) 0.001(3) -0.004(3)
C41 0.020(4) 0.022(4) 0.028(4) -0.005(3) 0.003(3) -0.006(3)
C42 0.020(4) 0.032(4) 0.020(4) 0.004(3) 0.007(3) 0.005(3)

loop_
_atom_type_symbol
_atom_type_description
_atom_type_scat_dispersion_real
_atom_type_scat_dispersion_imag
_atom_type_scat_source
C C 0.0033 0.0016 'International Tables Vol C Tables 4.2.6.8 and 6.1.1.4'
H H 0.0000 0.0000 'International Tables Vol C Tables 4.2.6.8 and 6.1.1.4'
Si Si 0.0817 0.0704 'International Tables Vol C Tables 4.2.6.8 and 6.1.1.4'
Ru Ru -1.2594 0.8363 'International Tables Vol C Tables 4.2.6.8 and 6.1.1.4'
Sn Sn -0.6537 1.4246 'International Tables Vol C Tables 4.2.6.8 and 6.1.1.4'

loop_
_geom_angle_atom_site_label_1
_geom_angle_atom_site_label_2
_geom_angle_atom_site_label_3
_geom_angle
C1 Sn1 C4 73.3(2)
C1 Sn1 Ru2 52.83(15)
C4 Sn1 Ru2 53.31(15)
C1 Sn1 Ru1 52.87(14)
C4 Sn1 Ru1 52.84(14)
Ru2 Sn1 Ru1 82.66(2)
C23 Ru1 C27 38.0(2)
C23 Ru1 C24 37.6(2)
C27 Ru1 C24 62.5(2)
C23 Ru1 C25 63.0(2)
C27 Ru1 C25 62.6(2)
C24 Ru1 C25 37.0(2)
C23 Ru1 C26 62.8(2)
C27 Ru1 C26 37.3(2)
C24 Ru1 C26 61.9(2)
C25 Ru1 C26 37.3(2)
C23 Ru1 C2 150.8(2)
C27 Ru1 C2 168.8(2)
C24 Ru1 C2 120.4(2)
C25 Ru1 C2 112.3(2)
C26 Ru1 C2 132.6(2)
C23 Ru1 C3 169.4(2)
C27 Ru1 C3 133.2(2)
C24 Ru1 C3 151.4(2)
C25 Ru1 C3 121.4(2)
C26 Ru1 C3 113.9(2)
C2 Ru1 C3 39.1(2)
C23 Ru1 C1 119.2(2)
C27 Ru1 C1 153.4(2)
C24 Ru1 C1 108.6(2)
C25 Ru1 C1 126.7(2)
C26 Ru1 C1 163.2(2)
C2 Ru1 C1 37.8(2)
C3 Ru1 C1 67.1(2)
C23 Ru1 C4 134.1(2)
C27 Ru1 C4 111.8(2)
C24 Ru1 C4 171.6(2)
C25 Ru1 C4 147.8(2)
C26 Ru1 C4 118.0(2)
C2 Ru1 C4 66.5(2)
C3 Ru1 C4 37.0(2)
C1 Ru1 C4 73.6(2)
C23 Ru1 Sn1 97.08(15)
C27 Ru1 Sn1 108.11(16)
C24 Ru1 Sn1 121.17(15)
C25 Ru1 Sn1 157.95(15)
C26 Ru1 Sn1 143.41(16)
C2 Ru1 Sn1 80.10(14)
C3 Ru1 Sn1 79.99(15)
C1 Ru1 Sn1 52.91(14)
C4 Ru1 Sn1 53.21(14)
C37 Ru2 C33 38.3(2)
C37 Ru2 C2 171.1(2)
C33 Ru2 C2 148.0(2)
C37 Ru2 C36 37.9(2)
C33 Ru2 C36 63.4(2)
C2 Ru2 C36 133.9(2)
C37 Ru2 C34 62.9(2)
C33 Ru2 C34 37.5(2)
C2 Ru2 C34 118.5(2)
C36 Ru2 C34 62.4(2)
C37 Ru2 C3 134.5(2)
C33 Ru2 C3 172.6(2)
C2 Ru2 C3 39.4(2)
C36 Ru2 C3 111.8(2)
C34 Ru2 C3 146.8(2)
C37 Ru2 C35 62.8(2)
C33 Ru2 C35 62.5(2)
C2 Ru2 C35 112.5(2)
C36 Ru2 C35 37.5(2)
C34 Ru2 C35 36.7(2)
C3 Ru2 C35 117.6(2)
C37 Ru2 C1 150.8(2)
C33 Ru2 C1 118.6(2)
C2 Ru2 C1 38.1(2)
C36 Ru2 C1 167.6(2)
C34 Ru2 C1 111.0(2)
C3 Ru2 C1 67.4(2)
C35 Ru2 C1 130.9(2)
C37 Ru2 C4 111.8(2)
C33 Ru2 C4 138.2(2)
C2 Ru2 C4 66.7(2)
C36 Ru2 C4 113.8(2)
C34 Ru2 C4 174.7(2)
C3 Ru2 C4 37.0(2)
C35 Ru2 C4 142.2(2)
C1 Ru2 C4 73.5(2)
C37 Ru2 Sn1 105.54(17)
C33 Ru2 Sn1 99.67(16)
C2 Ru2 Sn1 80.76(15)
C36 Ru2 Sn1 139.19(16)
C34 Ru2 Sn1 126.76(16)
C3 Ru2 Sn1 80.39(15)
C35 Ru2 Sn1 161.97(15)
C1 Ru2 Sn1 53.13(14)
C4 Ru2 Sn1 53.29(14)
C5 Si1 C7 104.7(3)
C5 Si1 C6 102.0(3)
C7 Si1 C6 108.2(3)
C5 Si1 C4 115.9(3)
C7 Si1 C4 109.2(3)
C6 Si1 C4 116.0(3)
C9 Si2 C8 101.2(3)
C9 Si2 C1 116.3(3)
C8 Si2 C1 108.4(3)
C9 Si2 C10 105.2(3)
C8 Si2 C10 111.4(3)
C1 Si2 C10 113.7(3)
C2 C1 Si2 128.5(4)
C2 C1 Ru2 69.4(3)
Si2 C1 Ru2 133.0(3)
C2 C1 Ru1 70.2(3)
Si2 C1 Ru1 121.1(3)
Ru2 C1 Ru1 105.7(2)
C2 C1 Sn1 118.2(4)
Si2 C1 Sn1 113.0(3)
Ru2 C1 Sn1 74.04(17)
Ru1 C1 Sn1 74.22(17)
C1 C2 C11 123.3(5)
C1 C2 C3 114.8(5)
C11 C2 C3 121.9(5)
C1 C2 Ru2 72.5(3)
C11 C2 Ru2 124.4(4)
C3 C2 Ru2 71.0(3)
C1 C2 Ru1 72.0(3)
C11 C2 Ru1 127.6(4)
C3 C2 Ru1 70.6(3)
Ru2 C2 Ru1 108.0(2)
C4 C3 C17 124.4(5)
C4 C3 C2 114.9(5)
C17 C3 C2 120.6(5)
C4 C3 Ru2 73.3(3)
C17 C3 Ru2 124.5(4)
C2 C3 Ru2 69.6(3)
C4 C3 Ru1 72.4(3)
C17 C3 Ru1 128.0(4)
C2 C3 Ru1 70.3(3)
Ru2 C3 Ru1 107.2(2)
C3 C4 Si1 128.1(4)
C3 C4 Ru1 70.6(3)
Si1 C4 Ru1 128.8(3)
C3 C4 Sn1 118.8(4)
Si1 C4 Sn1 113.0(3)
Ru1 C4 Sn1 73.95(17)
C3 C4 Ru2 69.8(3)
Si1 C4 Ru2 126.0(3)
Ru1 C4 Ru2 104.9(2)
Sn1 C4 Ru2 73.40(17)
C16 C11 C12 117.4(6)
C16 C11 C2 123.6(5)
C12 C11 C2 119.0(5)
C13 C12 C11 121.1(6)
C14 C13 C12 120.6(7)
C13 C14 C15 119.2(6)
C16 C15 C14 119.7(6)
C15 C16 C11 122.0(6)
C22 C17 C18 118.2(5)
C22 C17 C3 122.8(5)
C18 C17 C3 119.0(6)
C17 C18 C19 120.9(6)
C20 C19 C18 120.2(6)
C19 C20 C21 119.1(6)
C22 C21 C20 120.7(6)
C21 C22 C17 120.8(6)
C24 C23 C27 106.8(5)
C24 C23 C28 128.9(5)
C27 C23 C28 123.2(5)
C24 C23 Ru1 71.8(3)
C27 C23 Ru1 71.2(3)
C28 C23 Ru1 131.7(4)
C25 C24 C23 109.2(5)
C25 C24 C29 123.6(6)
C23 C24 C29 125.8(5)
C25 C24 Ru1 71.8(3)
C23 C24 Ru1 70.6(3)
C29 C24 Ru1 134.4(4)
C24 C25 C26 107.7(5)
C24 C25 C30 125.0(5)
C26 C25 C30 126.2(5)
C24 C25 Ru1 71.2(3)
C26 C25 Ru1 71.8(3)
C30 C25 Ru1 131.7(4)
C27 C26 C25 108.0(5)
C27 C26 C31 126.6(6)
C25 C26 C31 124.1(6)
C27 C26 Ru1 70.2(3)
C25 C26 Ru1 70.9(3)
C31 C26 Ru1 134.6(4)
C26 C27 C23 108.2(5)
C26 C27 C32 128.3(6)
C23 C27 C32 122.0(5)
C26 C27 Ru1 72.6(3)
C23 C27 Ru1 70.8(3)
C32 C27 Ru1 133.0(4)
C34 C33 C37 107.8(5)
C34 C33 C38 126.3(6)
C37 C33 C38 125.2(5)
C34 C33 Ru2 73.2(3)
C37 C33 Ru2 70.8(3)
C38 C33 Ru2 129.3(4)
C35 C34 C33 108.6(5)
C35 C34 C39 123.0(6)
C33 C34 C39 126.5(6)
C35 C34 Ru2 72.0(3)
C33 C34 Ru2 69.3(3)
C39 C34 Ru2 136.9(4)
C34 C35 C36 108.5(5)
C34 C35 C40 124.8(5)
C36 C35 C40 125.8(5)
C34 C35 Ru2 71.4(3)
C36 C35 Ru2 70.8(3)
C40 C35 Ru2 132.4(4)
C37 C36 C35 107.0(5)
C37 C36 C41 128.0(6)
C35 C36 C41 124.1(6)
C37 C36 Ru2 69.3(3)
C35 C36 Ru2 71.7(3)
C41 C36 Ru2 132.2(4)
C36 C37 C33 108.0(5)
C36 C37 C42 126.6(6)
C33 C37 C42 124.6(5)
C36 C37 Ru2 72.8(3)
C33 C37 Ru2 70.8(3)
C42 C37 Ru2 129.8(4)

loop_
_geom_bond_atom_site_label_1
_geom_bond_atom_site_label_2
_geom_bond_distance
Sn1 C1 2.274(6)
Sn1 C4 2.286(5)
Sn1 Ru2 2.7331(7)
Sn1 Ru1 2.7436(7)
Ru1 C23 2.208(6)
Ru1 C27 2.213(6)
Ru1 C24 2.224(6)
Ru1 C25 2.232(6)
Ru1 C26 2.244(6)
Ru1 C2 2.248(6)
Ru1 C3 2.251(6)
Ru1 C1 2.273(6)
Ru1 C4 2.275(6)
Ru2 C37 2.185(6)
Ru2 C33 2.185(6)
Ru2 C2 2.223(5)
Ru2 C36 2.230(6)
Ru2 C34 2.235(6)
Ru2 C3 2.241(5)
Ru2 C35 2.243(6)
Ru2 C1 2.265(6)
Ru2 C4 2.287(6)
Si1 C5 1.874(6)
Si1 C7 1.881(7)
Si1 C6 1.881(6)
Si1 C4 1.887(6)
Si2 C9 1.858(6)
Si2 C8 1.871(6)
Si2 C1 1.876(6)
Si2 C10 1.891(6)
C1 C2 1.464(8)
C2 C11 1.495(8)
C2 C3 1.504(8)
C3 C4 1.436(8)
C3 C17 1.499(8)
C11 C16 1.390(8)
C11 C12 1.393(8)
C12 C13 1.379(9)
C13 C14 1.373(9)
C14 C15 1.398(10)
C15 C16 1.369(9)
C17 C22 1.382(8)
C17 C18 1.388(8)
C18 C19 1.392(8)
C19 C20 1.369(10)
C20 C21 1.388(9)
C21 C22 1.376(8)
C23 C24 1.429(8)
C23 C27 1.439(8)
C23 C28 1.494(8)
C24 C25 1.414(8)
C24 C29 1.513(8)
C25 C26 1.431(8)
C25 C30 1.486(8)
C26 C27 1.425(8)
C26 C31 1.515(8)
C27 C32 1.500(8)
C33 C34 1.421(8)
C33 C37 1.434(8)
C33 C38 1.496(8)
C34 C35 1.409(8)
C34 C39 1.500(8)
C35 C36 1.438(8)
C35 C40 1.507(8)
C36 C37 1.433(8)
C36 C41 1.493(8)
C37 C42 1.500(8)
